data_4063516
loop_
_publ_author_name
'Vicente, Jos\'e'
'Saura-Llamas, Isabel'
'Garc\'ia-L\'opez, Jos\'e-Antonio'
'Bautista, Delia'

_publ_section_title
;
 Insertion of Isocyanides, Isothiocyanates, and Carbon Monoxide into the
 Pd--C Bond of Cyclopalladated Complexes Containing Primary
 Arylalkylamines of Biological and Pharmaceutical Significance. Synthesis
 of Lactams and Cyclic Amidinium Salts Related to the Isoquinoline,
 Benzo[g]isoquinoline, and \b-Carboline Nuclei
;
_journal_issue 2
_journal_name_full Organometallics
_journal_page_first 448
_journal_page_last 464
_journal_paper_doi 10.1021/om800951k
_journal_volume 28
_journal_year 2009
_chemical_formula_sum 'C13 H12 N2 O3'
_chemical_formula_weight 244.25
_chemical_name_systematic
; 
 ? 
;
_space_group_IT_number 1
_symmetry_cell_setting triclinic
_symmetry_space_group_name_Hall 'P 1'
_symmetry_space_group_name_H-M 'P 1'
_atom_sites_solution_hydrogens geom
_atom_sites_solution_primary direct
_atom_sites_solution_secondary difmap
_audit_creation_method SHELXL-97
_cell_angle_alpha 72.139(2)
_cell_angle_beta 81.825(2)
_cell_angle_gamma 86.683(2)
_cell_formula_units_Z 2
_cell_length_a 5.8964(4)
_cell_length_b 8.3010(5)
_cell_length_c 11.9991(8)
_cell_measurement_reflns_used 3604
_cell_measurement_temperature 100(2)
_cell_measurement_theta_max 27.85
_cell_measurement_theta_min 2.58
_cell_volume 553.26(6)
_computing_cell_refinement 'Bruker SAINT'
_computing_data_collection 'Bruker SMART'
_computing_data_reduction 'Bruker SAINT'
_computing_molecular_graphics 'Bruker SHELXTL'
_computing_publication_material 'Bruker SHELXTL'
_computing_structure_refinement 'SHELXL-97 (Sheldrick, 1997)'
_computing_structure_solution 'SHELXS-97 (Sheldrick, 1990)'
_diffrn_ambient_temperature 100(2)
_diffrn_detector_area_resol_mean 8.26
_diffrn_measured_fraction_theta_full 0.995
_diffrn_measured_fraction_theta_max 0.994
_diffrn_measurement_device_type 'Bruker SMART APEX CCD'
_diffrn_measurement_method \w-scan
_diffrn_radiation_monochromator graphite
_diffrn_radiation_source 'fine-focus sealed tube'
_diffrn_radiation_type MoK\a
_diffrn_radiation_wavelength 0.71073
_diffrn_reflns_av_R_equivalents 0.0197
_diffrn_reflns_av_sigmaI/netI 0.0221
_diffrn_reflns_limit_h_max 7
_diffrn_reflns_limit_h_min -7
_diffrn_reflns_limit_k_max 10
_diffrn_reflns_limit_k_min -10
_diffrn_reflns_limit_l_max 14
_diffrn_reflns_limit_l_min -14
_diffrn_reflns_number 6159
_diffrn_reflns_theta_full 26.00
_diffrn_reflns_theta_max 26.37
_diffrn_reflns_theta_min 1.80
_exptl_absorpt_coefficient_mu 0.106
_exptl_crystal_colour colourless
_exptl_crystal_density_diffrn 1.466
_exptl_crystal_density_method 'not measured'
_exptl_crystal_description lath
_exptl_crystal_F_000 256
_exptl_crystal_size_max 0.43
_exptl_crystal_size_mid 0.17
_exptl_crystal_size_min 0.10
_refine_diff_density_max 0.257
_refine_diff_density_min -0.279
_refine_diff_density_rms 0.068
_refine_ls_abs_structure_details 'Flack H D (1983), Acta Cryst. A39, 876-881'
_refine_ls_abs_structure_Flack -0.7(10)
_refine_ls_extinction_method none
_refine_ls_goodness_of_fit_ref 1.068
_refine_ls_hydrogen_treatment 'NH free, methyls rigid others riding'
_refine_ls_matrix_type full
_refine_ls_number_parameters 343
_refine_ls_number_reflns 2262
_refine_ls_number_restraints 3
_refine_ls_restrained_S_all 1.067
_refine_ls_R_factor_all 0.0339
_refine_ls_R_factor_gt 0.0331
_refine_ls_shift/su_max 0.000
_refine_ls_shift/su_mean 0.000
_refine_ls_structure_factor_coef Fsqd
_refine_ls_weighting_details 'calc w=1/[\s^2^(Fo^2^)+(0.0536P)^2^+0.1008P] where P=(Fo^2^+2Fc^2^)/3'
_refine_ls_weighting_scheme calc
_refine_ls_wR_factor_gt 0.0831
_refine_ls_wR_factor_ref 0.0838
_reflns_number_gt 2208
_reflns_number_total 2262
_reflns_threshold_expression >2sigma(I)
_cod_data_source_file om800951k_si_002.cif
_cod_data_source_block triptofs
_cod_database_code 4063516

loop_
_symmetry_equiv_pos_as_xyz
'x, y, z'

loop_
_atom_site_label
_atom_site_type_symbol
_atom_site_fract_x
_atom_site_fract_y
_atom_site_fract_z
_atom_site_U_iso_or_equiv
_atom_site_adp_type
_atom_site_occupancy
_atom_site_symmetry_multiplicity
_atom_site_calc_flag
_atom_site_refinement_flags
_atom_site_disorder_assembly
_atom_site_disorder_group
N1 N -0.0543(3) 0.9347(3) 0.67107(19) 0.0182(4) Uani 1 1 d . . .
H01 H -0.092(6) 0.993(4) 0.601(3) 0.025(8) Uiso 1 1 d . . .
N2 N -0.1728(3) 0.8664(3) 0.99051(18) 0.0157(4) Uani 1 1 d . . .
H02 H -0.305(6) 0.916(4) 1.010(3) 0.031(9) Uiso 1 1 d . . .
O1 O -0.3742(3) 1.0203(2) 0.77015(16) 0.0202(4) Uani 1 1 d . . .
O2 O 0.1639(3) 0.8356(2) 0.48243(16) 0.0251(4) Uani 1 1 d . . .
O3 O 0.5068(3) 0.8542(2) 0.53681(15) 0.0220(4) Uani 1 1 d . . .
C1 C -0.1844(4) 0.9481(3) 0.7713(2) 0.0160(5) Uani 1 1 d . . .
C2 C -0.0819(4) 0.8645(3) 0.8788(2) 0.0164(5) Uani 1 1 d . . .
C3 C -0.0245(4) 0.7784(3) 1.0663(2) 0.0166(5) Uani 1 1 d . . .
C4 C -0.0361(4) 0.7488(3) 1.1882(2) 0.0193(5) Uani 1 1 d . . .
H4 H -0.1655 0.7850 1.2318 0.023 Uiso 1 1 calc R . .
C5 C 0.1456(4) 0.6658(3) 1.2431(2) 0.0205(5) Uani 1 1 d . . .
H5 H 0.1423 0.6456 1.3257 0.025 Uiso 1 1 calc R . .
C6 C 0.3369(4) 0.6100(3) 1.1788(2) 0.0197(5) Uani 1 1 d . . .
H6 H 0.4612 0.5546 1.2186 0.024 Uiso 1 1 calc R . .
C7 C 0.3463(4) 0.6344(3) 1.0598(2) 0.0168(5) Uani 1 1 d . . .
H7 H 0.4748 0.5945 1.0178 0.020 Uiso 1 1 calc R . .
C8 C 0.1638(4) 0.7188(3) 1.0008(2) 0.0151(5) Uani 1 1 d . . .
C9 C 0.1198(4) 0.7736(3) 0.8816(2) 0.0145(5) Uani 1 1 d . . .
C10 C 0.2465(4) 0.7457(3) 0.7712(2) 0.0164(5) Uani 1 1 d . . .
H10A H 0.1986 0.6383 0.7625 0.020 Uiso 1 1 calc R . .
H10B H 0.4135 0.7389 0.7751 0.020 Uiso 1 1 calc R . .
C11 C 0.1903(4) 0.8956(3) 0.6657(2) 0.0154(4) Uani 1 1 d . . .
H11 H 0.2712 0.9974 0.6671 0.018 Uiso 1 1 calc R . .
C12 C 0.2774(4) 0.8584(3) 0.5509(2) 0.0162(5) Uani 1 1 d . . .
C13 C 0.6154(5) 0.8173(4) 0.4315(2) 0.0255(6) Uani 1 1 d . . .
H13A H 0.5649 0.7069 0.4314 0.038 Uiso 1 1 calc R . .
H13B H 0.7821 0.8149 0.4300 0.038 Uiso 1 1 calc R . .
H13C H 0.5727 0.9051 0.3617 0.038 Uiso 1 1 calc R . .
N3 N 1.1699(3) 0.1188(3) 0.21435(18) 0.0164(4) Uani 1 1 d . . .
H03 H 1.224(6) 0.065(4) 0.283(3) 0.031(8) Uiso 1 1 d . . .
N4 N 1.2901(4) 0.1863(3) -0.10404(19) 0.0184(4) Uani 1 1 d . . .
H04 H 1.401(6) 0.130(4) -0.120(3) 0.022(8) Uiso 1 1 d . . .
O4 O 1.4611(3) -0.0021(2) 0.11988(15) 0.0189(4) Uani 1 1 d . . .
O5 O 0.9871(3) 0.1895(2) 0.41932(16) 0.0252(4) Uani 1 1 d . . .
O6 O 0.6721(3) 0.2940(2) 0.33513(15) 0.0225(4) Uani 1 1 d . . .
C21 C 1.2900(4) 0.0915(3) 0.1165(2) 0.0162(5) Uani 1 1 d . . .
C22 C 1.1929(4) 0.1808(3) 0.0080(2) 0.0155(5) Uani 1 1 d . . .
C23 C 1.1451(4) 0.2767(3) -0.1809(2) 0.0167(5) Uani 1 1 d . . .
C24 C 1.1714(4) 0.3227(3) -0.3048(2) 0.0199(5) Uani 1 1 d . . .
H24 H 1.3032 0.2890 -0.3482 0.024 Uiso 1 1 calc R . .
C25 C 0.9990(5) 0.4186(3) -0.3610(2) 0.0221(5) Uani 1 1 d . . .
H25 H 1.0128 0.4517 -0.4448 0.026 Uiso 1 1 calc R . .
C26 C 0.8029(5) 0.4688(3) -0.2976(2) 0.0239(6) Uani 1 1 d . . .
H26 H 0.6863 0.5337 -0.3392 0.029 Uiso 1 1 calc R . .
C27 C 0.7768(4) 0.4254(3) -0.1763(2) 0.0204(5) Uani 1 1 d . . .
H27 H 0.6441 0.4604 -0.1342 0.025 Uiso 1 1 calc R . .
C28 C 0.9499(4) 0.3286(3) -0.1156(2) 0.0174(5) Uani 1 1 d . . .
C29 C 0.9862(4) 0.2654(3) 0.0061(2) 0.0171(5) Uani 1 1 d . . .
C30 C 0.8427(4) 0.2723(3) 0.1176(2) 0.0175(5) Uani 1 1 d . . .
H30A H 0.7338 0.1775 0.1460 0.021 Uiso 1 1 calc R . .
H30B H 0.7541 0.3801 0.1038 0.021 Uiso 1 1 calc R . .
C31 C 1.0042(4) 0.2593(3) 0.2084(2) 0.0156(5) Uani 1 1 d . . .
H31 H 1.0937 0.3662 0.1816 0.019 Uiso 1 1 calc R . .
C32 C 0.8899(4) 0.2409(3) 0.3329(2) 0.0166(5) Uani 1 1 d . . .
C33 C 0.5555(5) 0.2955(3) 0.4495(2) 0.0241(5) Uani 1 1 d . . .
H33A H 0.5615 0.1817 0.5057 0.036 Uiso 1 1 calc R . .
H33B H 0.3953 0.3308 0.4426 0.036 Uiso 1 1 calc R . .
H33C H 0.6309 0.3750 0.4777 0.036 Uiso 1 1 calc R . .

loop_
_atom_site_aniso_label
_atom_site_aniso_U_11
_atom_site_aniso_U_22
_atom_site_aniso_U_33
_atom_site_aniso_U_23
_atom_site_aniso_U_13
_atom_site_aniso_U_12
N1 0.0150(10) 0.0239(11) 0.0162(11) -0.0068(9) -0.0044(9) 0.0050(8)
N2 0.0130(10) 0.0208(10) 0.0129(10) -0.0065(8) 0.0011(8) 0.0035(8)
O1 0.0142(8) 0.0271(9) 0.0217(9) -0.0113(7) -0.0042(7) 0.0065(7)
O2 0.0191(9) 0.0402(11) 0.0206(9) -0.0160(8) -0.0047(7) 0.0056(7)
O3 0.0157(8) 0.0348(10) 0.0181(8) -0.0132(7) 0.0001(6) 0.0025(7)
C1 0.0164(11) 0.0164(11) 0.0164(12) -0.0073(9) -0.0010(9) -0.0002(9)
C2 0.0158(11) 0.0162(11) 0.0180(12) -0.0061(9) -0.0022(10) -0.0003(9)
C3 0.0171(12) 0.0145(11) 0.0178(12) -0.0051(9) 0.0000(10) -0.0018(9)
C4 0.0225(12) 0.0190(11) 0.0155(12) -0.0062(10) 0.0024(10) -0.0003(9)
C5 0.0277(13) 0.0189(12) 0.0154(12) -0.0058(9) -0.0031(10) -0.0010(10)
C6 0.0205(12) 0.0183(11) 0.0193(13) -0.0036(10) -0.0048(10) 0.0017(9)
C7 0.0166(11) 0.0170(11) 0.0156(12) -0.0043(9) -0.0009(9) 0.0028(9)
C8 0.0166(11) 0.0146(10) 0.0135(12) -0.0040(9) 0.0004(9) -0.0013(8)
C9 0.0157(11) 0.0156(11) 0.0124(11) -0.0051(9) -0.0009(9) -0.0005(9)
C10 0.0143(11) 0.0178(11) 0.0173(11) -0.0065(9) -0.0011(9) 0.0027(8)
C11 0.0142(10) 0.0188(11) 0.0142(10) -0.0070(9) -0.0021(8) 0.0030(8)
C12 0.0162(11) 0.0158(10) 0.0153(11) -0.0032(9) -0.0033(9) 0.0046(9)
C13 0.0220(13) 0.0366(15) 0.0193(13) -0.0126(11) 0.0001(10) 0.0053(11)
N3 0.0165(10) 0.0209(10) 0.0115(10) -0.0054(8) -0.0032(8) 0.0079(8)
N4 0.0171(10) 0.0200(10) 0.0186(11) -0.0083(9) 0.0000(9) 0.0041(8)
O4 0.0150(8) 0.0218(8) 0.0205(9) -0.0087(7) -0.0016(7) 0.0055(7)
O5 0.0235(9) 0.0358(10) 0.0158(9) -0.0079(8) -0.0041(7) 0.0080(8)
O6 0.0203(9) 0.0325(10) 0.0131(8) -0.0074(7) 0.0004(6) 0.0089(7)
C21 0.0146(11) 0.0171(11) 0.0187(12) -0.0080(9) -0.0014(9) -0.0021(9)
C22 0.0164(11) 0.0169(11) 0.0127(11) -0.0058(9) 0.0021(9) -0.0001(9)
C23 0.0173(12) 0.0162(11) 0.0170(12) -0.0069(9) 0.0004(9) 0.0010(9)
C24 0.0241(13) 0.0198(11) 0.0163(12) -0.0092(9) 0.0036(10) 0.0001(9)
C25 0.0315(14) 0.0220(12) 0.0127(12) -0.0054(10) -0.0031(10) 0.0005(10)
C26 0.0269(13) 0.0236(13) 0.0214(14) -0.0060(11) -0.0084(11) 0.0059(10)
C27 0.0208(12) 0.0217(12) 0.0193(13) -0.0080(10) -0.0026(10) 0.0052(9)
C28 0.0192(12) 0.0180(11) 0.0164(12) -0.0081(10) -0.0005(10) 0.0003(9)
C29 0.0155(11) 0.0159(11) 0.0199(13) -0.0059(9) -0.0017(9) 0.0009(9)
C30 0.0169(11) 0.0242(12) 0.0113(11) -0.0060(9) -0.0021(9) 0.0059(9)
C31 0.0154(11) 0.0150(11) 0.0162(11) -0.0053(9) -0.0006(9) 0.0017(8)
C32 0.0182(11) 0.0148(11) 0.0158(11) -0.0046(9) 0.0002(9) 0.0015(9)
C33 0.0242(13) 0.0330(14) 0.0133(12) -0.0081(10) 0.0029(10) 0.0080(11)

loop_
_atom_type_symbol
_atom_type_description
_atom_type_scat_dispersion_real
_atom_type_scat_dispersion_imag
_atom_type_scat_source
C C 0.0033 0.0016 'International Tables Vol C Tables 4.2.6.8 and 6.1.1.4'
H H 0.0000 0.0000 'International Tables Vol C Tables 4.2.6.8 and 6.1.1.4'
N N 0.0061 0.0033 'International Tables Vol C Tables 4.2.6.8 and 6.1.1.4'
O O 0.0106 0.0060 'International Tables Vol C Tables 4.2.6.8 and 6.1.1.4'

loop_
_geom_angle_atom_site_label_1
_geom_angle_atom_site_label_2
_geom_angle_atom_site_label_3
_geom_angle
_geom_angle_site_symmetry_1
_geom_angle_site_symmetry_3
_geom_angle_publ_flag
C1 N1 C11 122.4(2) . . ?
C3 N2 C2 107.5(2) . . ?
C12 O3 C13 115.64(19) . . ?
O1 C1 N1 122.4(2) . . ?
O1 C1 C2 124.0(2) . . ?
N1 C1 C2 113.5(2) . . ?
C9 C2 N2 110.7(2) . . ?
C9 C2 C1 124.3(2) . . ?
N2 C2 C1 125.0(2) . . ?
N2 C3 C4 129.5(2) . . ?
N2 C3 C8 108.9(2) . . ?
C4 C3 C8 121.6(2) . . ?
C5 C4 C3 118.0(2) . . ?
C4 C5 C6 121.1(2) . . ?
C7 C6 C5 121.1(2) . . ?
C6 C7 C8 119.3(2) . . ?
C7 C8 C9 135.0(2) . . ?
C7 C8 C3 118.8(2) . . ?
C9 C8 C3 106.1(2) . . ?
C2 C9 C8 106.9(2) . . ?
C2 C9 C10 120.8(2) . . ?
C8 C9 C10 132.3(2) . . ?
C9 C10 C11 107.97(19) . . ?
N1 C11 C12 109.87(19) . . ?
N1 C11 C10 112.2(2) . . ?
C12 C11 C10 110.07(19) . . ?
O2 C12 O3 124.1(2) . . ?
O2 C12 C11 126.7(2) . . ?
O3 C12 C11 109.20(19) . . ?
C21 N3 C31 122.5(2) . . ?
C23 N4 C22 107.8(2) . . ?
C32 O6 C33 115.75(19) . . ?
O4 C21 N3 122.9(2) . . ?
O4 C21 C22 123.9(2) . . ?
N3 C21 C22 113.2(2) . . ?
C29 C22 N4 111.0(2) . . ?
C29 C22 C21 123.8(2) . . ?
N4 C22 C21 125.2(2) . . ?
N4 C23 C24 129.6(2) . . ?
N4 C23 C28 108.8(2) . . ?
C24 C23 C28 121.6(2) . . ?
C25 C24 C23 117.5(2) . . ?
C24 C25 C26 121.7(2) . . ?
C27 C26 C25 121.2(2) . . ?
C26 C27 C28 118.9(2) . . ?
C27 C28 C23 119.2(2) . . ?
C27 C28 C29 134.7(2) . . ?
C23 C28 C29 106.1(2) . . ?
C22 C29 C28 106.3(2) . . ?
C22 C29 C30 121.2(2) . . ?
C28 C29 C30 132.4(2) . . ?
C29 C30 C31 107.41(19) . . ?
N3 C31 C32 107.62(18) . . ?
N3 C31 C30 111.87(19) . . ?
C32 C31 C30 115.61(19) . . ?
O5 C32 O6 124.1(2) . . ?
O5 C32 C31 123.9(2) . . ?
O6 C32 C31 112.01(19) . . ?

loop_
_geom_bond_atom_site_label_1
_geom_bond_atom_site_label_2
_geom_bond_distance
_geom_bond_site_symmetry_2
_geom_bond_publ_flag
N1 C1 1.363(3) . ?
N1 C11 1.457(3) . ?
N2 C3 1.368(3) . ?
N2 C2 1.376(3) . ?
O1 C1 1.238(3) . ?
O2 C12 1.194(3) . ?
O3 C12 1.339(3) . ?
O3 C13 1.444(3) . ?
C1 C2 1.460(3) . ?
C2 C9 1.370(3) . ?
C3 C4 1.399(4) . ?
C3 C8 1.422(4) . ?
C4 C5 1.376(4) . ?
C5 C6 1.412(4) . ?
C6 C7 1.373(4) . ?
C7 C8 1.406(3) . ?
C8 C9 1.419(3) . ?
C9 C10 1.500(3) . ?
C10 C11 1.538(3) . ?
C11 C12 1.515(3) . ?
N3 C21 1.356(3) . ?
N3 C31 1.469(3) . ?
N4 C23 1.368(3) . ?
N4 C22 1.373(3) . ?
O4 C21 1.235(3) . ?
O5 C32 1.206(3) . ?
O6 C32 1.333(3) . ?
O6 C33 1.449(3) . ?
C21 C22 1.464(3) . ?
C22 C29 1.371(3) . ?
C23 C24 1.405(3) . ?
C23 C28 1.421(4) . ?
C24 C25 1.376(4) . ?
C25 C26 1.406(4) . ?
C26 C27 1.376(4) . ?
C27 C28 1.405(3) . ?
C28 C29 1.434(4) . ?
C29 C30 1.493(3) . ?
C30 C31 1.522(3) . ?
C31 C32 1.515(3) . ?

loop_
_geom_hbond_atom_site_label_D
_geom_hbond_atom_site_label_H
_geom_hbond_atom_site_label_A
_geom_hbond_distance_DH
_geom_hbond_distance_HA
_geom_hbond_distance_DA
_geom_hbond_angle_DHA
_geom_hbond_site_symmetry_A
N1 H01 O5 0.89(3) 2.29(3) 3.097(3) 151(3) 1_465
N3 H03 O2 0.90(4) 2.55(4) 3.348(3) 148(3) 1_645
N2 H02 O4 0.89(4) 2.01(4) 2.841(3) 154(3) 1_366
N4 H04 O1 0.82(3) 2.10(3) 2.864(3) 156(3) 1_744
C13 H13B O2 0.98 2.45 3.396(3) 161.9 1_655

loop_
_geom_torsion_atom_site_label_1
_geom_torsion_atom_site_label_2
_geom_torsion_atom_site_label_3
_geom_torsion_atom_site_label_4
_geom_torsion
_geom_torsion_site_symmetry_1
_geom_torsion_site_symmetry_2
_geom_torsion_site_symmetry_3
_geom_torsion_site_symmetry_4
_geom_torsion_publ_flag
C11 N1 C1 O1 161.8(2) . . . . ?
C11 N1 C1 C2 -20.3(3) . . . . ?
C3 N2 C2 C9 1.4(3) . . . . ?
C3 N2 C2 C1 -178.3(2) . . . . ?
O1 C1 C2 C9 174.9(2) . . . . ?
N1 C1 C2 C9 -3.0(3) . . . . ?
O1 C1 C2 N2 -5.4(4) . . . . ?
N1 C1 C2 N2 176.7(2) . . . . ?
C2 N2 C3 C4 177.9(2) . . . . ?
C2 N2 C3 C8 -0.3(2) . . . . ?
N2 C3 C4 C5 -175.4(2) . . . . ?
C8 C3 C4 C5 2.6(3) . . . . ?
C3 C4 C5 C6 -0.8(3) . . . . ?
C4 C5 C6 C7 -1.0(4) . . . . ?
C5 C6 C7 C8 1.1(3) . . . . ?
C6 C7 C8 C9 176.0(3) . . . . ?
C6 C7 C8 C3 0.7(3) . . . . ?
N2 C3 C8 C7 175.7(2) . . . . ?
C4 C3 C8 C7 -2.6(3) . . . . ?
N2 C3 C8 C9 -0.7(2) . . . . ?
C4 C3 C8 C9 -179.1(2) . . . . ?
N2 C2 C9 C8 -1.8(3) . . . . ?
C1 C2 C9 C8 177.9(2) . . . . ?
N2 C2 C9 C10 177.0(2) . . . . ?
C1 C2 C9 C10 -3.3(4) . . . . ?
C7 C8 C9 C2 -174.1(3) . . . . ?
C3 C8 C9 C2 1.5(3) . . . . ?
C7 C8 C9 C10 7.3(5) . . . . ?
C3 C8 C9 C10 -177.1(2) . . . . ?
C2 C9 C10 C11 28.1(3) . . . . ?
C8 C9 C10 C11 -153.5(2) . . . . ?
C1 N1 C11 C12 169.9(2) . . . . ?
C1 N1 C11 C10 47.1(3) . . . . ?
C9 C10 C11 N1 -46.8(3) . . . . ?
C9 C10 C11 C12 -169.49(19) . . . . ?
C13 O3 C12 O2 -0.8(4) . . . . ?
C13 O3 C12 C11 179.09(19) . . . . ?
N1 C11 C12 O2 -11.7(3) . . . . ?
C10 C11 C12 O2 112.3(3) . . . . ?
N1 C11 C12 O3 168.47(19) . . . . ?
C10 C11 C12 O3 -67.5(2) . . . . ?
C31 N3 C21 O4 164.6(2) . . . . ?
C31 N3 C21 C22 -16.8(3) . . . . ?
C23 N4 C22 C29 0.3(3) . . . . ?
C23 N4 C22 C21 178.0(2) . . . . ?
O4 C21 C22 C29 170.6(2) . . . . ?
N3 C21 C22 C29 -8.1(3) . . . . ?
O4 C21 C22 N4 -6.9(4) . . . . ?
N3 C21 C22 N4 174.5(2) . . . . ?
C22 N4 C23 C24 177.4(2) . . . . ?
C22 N4 C23 C28 -0.5(3) . . . . ?
N4 C23 C24 C25 -178.5(2) . . . . ?
C28 C23 C24 C25 -0.8(3) . . . . ?
C23 C24 C25 C26 -0.2(4) . . . . ?
C24 C25 C26 C27 0.8(4) . . . . ?
C25 C26 C27 C28 -0.3(4) . . . . ?
C26 C27 C28 C23 -0.7(4) . . . . ?
C26 C27 C28 C29 177.7(3) . . . . ?
N4 C23 C28 C27 179.4(2) . . . . ?
C24 C23 C28 C27 1.3(3) . . . . ?
N4 C23 C28 C29 0.6(3) . . . . ?
C24 C23 C28 C29 -177.5(2) . . . . ?
N4 C22 C29 C28 0.1(3) . . . . ?
C21 C22 C29 C28 -177.7(2) . . . . ?
N4 C22 C29 C30 177.8(2) . . . . ?
C21 C22 C29 C30 0.1(3) . . . . ?
C27 C28 C29 C22 -178.9(3) . . . . ?
C23 C28 C29 C22 -0.4(3) . . . . ?
C27 C28 C29 C30 3.7(5) . . . . ?
C23 C28 C29 C30 -177.8(2) . . . . ?
C22 C29 C30 C31 28.5(3) . . . . ?
C28 C29 C30 C31 -154.4(2) . . . . ?
C21 N3 C31 C32 175.3(2) . . . . ?
C21 N3 C31 C30 47.2(3) . . . . ?
C29 C30 C31 N3 -48.7(2) . . . . ?
C29 C30 C31 C32 -172.33(19) . . . . ?
C33 O6 C32 O5 3.1(3) . . . . ?
C33 O6 C32 C31 -174.58(19) . . . . ?
N3 C31 C32 O5 35.8(3) . . . . ?
C30 C31 C32 O5 161.6(2) . . . . ?
N3 C31 C32 O6 -146.5(2) . . . . ?
C30 C31 C32 O6 -20.6(3) . . . . ?
